data_7158564
loop_
_publ_author_name
'Sierra, Miguel A.'
'Avello, Marta G.'
'Moreno-Latorre, Mar\'ia'
'de la Torre, Maria C.'
'Casarrubios, Luis'
'Hemmert, Catherine'
'GORNITZKA, Heinz'

_publ_section_title
;
 \b-Lactam and Penicillin Substituted Mesoionic Metal Carbene Complexes
;
_journal_name_full 'Organic &amp; Biomolecular Chemistry'
_journal_paper_doi 10.1039/D2OB00216G
_journal_year 2022
_chemical_formula_sum 'C33 H33 I2 N5 O4 Pt'
_chemical_formula_weight 1012.53
_space_group_crystal_system triclinic
_space_group_IT_number 2
_space_group_name_Hall '-P 1'
_space_group_name_H-M_alt 'P -1'
_atom_sites_solution_hydrogens geom
_audit_creation_method SHELXL-2014
_audit_update_record
;
2022-02-24 deposited with the CCDC.	2022-03-08 downloaded from the CCDC.
;
_cell_angle_alpha 91.735(2)
_cell_angle_beta 106.457(2)
_cell_angle_gamma 94.822(2)
_cell_formula_units_Z 6
_cell_length_a 12.5954(5)
_cell_length_b 20.4792(8)
_cell_length_c 21.2634(9)
_cell_measurement_reflns_used 9806
_cell_measurement_temperature 120(2)
_cell_measurement_theta_max 33.89
_cell_measurement_theta_min 2.99
_cell_volume 5233.0(4)
_computing_cell_refinement 'Bruker SAINT'
_computing_data_collection 'Bruker APEX2'
_computing_data_reduction 'Bruker SAINT'
_computing_molecular_graphics 'Bruker SHELXTL'
_computing_publication_material 'Bruker SHELXTL'
_computing_structure_refinement 'SHELXL-2014 (Sheldrick, 2014)'
_computing_structure_solution 'SHELXS-97 (Sheldrick 2008)'
_diffrn_ambient_temperature 120(2)
_diffrn_measured_fraction_theta_full 0.994
_diffrn_measured_fraction_theta_max 0.996
_diffrn_measurement_device_type 'Bruker APEX-II CCD'
_diffrn_measurement_method '\f and \w scans'
_diffrn_radiation_type MoK\a
_diffrn_radiation_wavelength 0.71073
_diffrn_reflns_av_R_equivalents 0.0747
_diffrn_reflns_av_unetI/netI 0.0494
_diffrn_reflns_Laue_measured_fraction_full 0.994
_diffrn_reflns_Laue_measured_fraction_max 0.996
_diffrn_reflns_limit_h_max 17
_diffrn_reflns_limit_h_min -17
_diffrn_reflns_limit_k_max 28
_diffrn_reflns_limit_k_min -28
_diffrn_reflns_limit_l_max 29
_diffrn_reflns_limit_l_min -29
_diffrn_reflns_number 184964
_diffrn_reflns_point_group_measured_fraction_full 0.994
_diffrn_reflns_point_group_measured_fraction_max 0.996
_diffrn_reflns_theta_full 25.242
_diffrn_reflns_theta_max 29.130
_diffrn_reflns_theta_min 3.406
_exptl_absorpt_coefficient_mu 5.835
_exptl_absorpt_correction_T_max 0.7487
_exptl_absorpt_correction_T_min 0.4271
_exptl_absorpt_correction_type multi-scans
_exptl_absorpt_process_details 'SADABS (Bruker-AXS)'
_exptl_crystal_colour yellow
_exptl_crystal_density_diffrn 1.928
_exptl_crystal_description plate
_exptl_crystal_F_000 2892
_exptl_crystal_size_max 0.400
_exptl_crystal_size_mid 0.400
_exptl_crystal_size_min 0.100
_refine_diff_density_max 4.102
_refine_diff_density_min -3.635
_refine_diff_density_rms 0.230
_refine_ls_extinction_method none
_refine_ls_goodness_of_fit_ref 1.160
_refine_ls_hydrogen_treatment constr
_refine_ls_matrix_type full
_refine_ls_number_parameters 1436
_refine_ls_number_reflns 28040
_refine_ls_number_restraints 849
_refine_ls_restrained_S_all 1.144
_refine_ls_R_factor_all 0.0954
_refine_ls_R_factor_gt 0.0501
_refine_ls_shift/su_max 0.017
_refine_ls_shift/su_mean 0.000
_refine_ls_structure_factor_coef Fsqd
_refine_ls_weighting_details 'w=1/[\s^2^(Fo^2^)+79.5600P] where P=(Fo^2^+2Fc^2^)/3'
_refine_ls_weighting_scheme calc
_refine_ls_wR_factor_gt 0.0930
_refine_ls_wR_factor_ref 0.1197
_reflns_Friedel_coverage 0.000
_reflns_number_gt 19649
_reflns_number_total 28040
_reflns_threshold_expression 'I > 2\s(I)'
_cod_data_source_file d2ob00216g2.cif
_cod_data_source_block MGM877B_a
_cod_database_code 7158564
_shelx_space_group_comment
; 
The symmetry employed for this shelxl refinement is uniquely defined 
by the following loop, which should always be used as a source of 
symmetry information in preference to the above space-group names. 
They are only intended as comments. 
;
_shelx_estimated_absorpt_t_min 0.204
_shelx_estimated_absorpt_t_max 0.593
_shelxl_version_number 2014-3

loop_
_space_group_symop_operation_xyz
'x, y, z'
'-x, -y, -z'

loop_
_atom_site_label
_atom_site_type_symbol
_atom_site_fract_x
_atom_site_fract_y
_atom_site_fract_z
_atom_site_U_iso_or_equiv
_atom_site_adp_type
_atom_site_occupancy
_atom_site_site_symmetry_order
_atom_site_calc_flag
_atom_site_refinement_flags_posn
_atom_site_refinement_flags_adp
_atom_site_refinement_flags_occupancy
_atom_site_disorder_assembly
_atom_site_disorder_group
Pt1 Pt 0.75067(2) 1.03350(2) 0.20582(2) 0.01878(7) Uani 1 1 d . . . . .
Pt2 Pt 0.25977(2) 0.65741(2) 0.13470(2) 0.01768(6) Uani 1 1 d . . . . .
Pt3 Pt 0.75172(2) 0.69019(2) 0.55522(2) 0.01846(7) Uani 1 1 d . . . . .
I1 I 0.55762(4) 1.03326(3) 0.11936(3) 0.02203(11) Uani 1 1 d . . . . .
I2 I 0.94526(5) 1.03736(3) 0.29105(3) 0.03288(13) Uani 1 1 d . . . . .
I3 I 0.07497(4) 0.64708(3) 0.04086(3) 0.02681(12) Uani 1 1 d . . . . .
I4 I 0.44776(4) 0.66077(3) 0.22605(3) 0.02403(11) Uani 1 1 d . . . . .
I5 I 0.55502(4) 0.68771(3) 0.47187(3) 0.02384(11) Uani 1 1 d . . . . .
I6 I 0.94906(4) 0.69527(3) 0.63785(3) 0.02699(12) Uani 1 1 d . . . . .
N1 N 0.8780(5) 1.1652(3) 0.0967(3) 0.0216(14) Uani 1 1 d . . . . .
N2 N 0.8287(6) 1.2077(3) 0.1238(4) 0.0245(14) Uani 1 1 d . . . . .
N3 N 0.7841(5) 1.1707(3) 0.1628(3) 0.0217(14) Uani 1 1 d . . . . .
N4 N 0.8446(5) 1.0157(3) 0.0315(3) 0.0182(13) Uani 1 1 d . . . . .
N6 N 0.1130(5) 0.5163(3) 0.2259(3) 0.0207(13) Uani 1 1 d . . . . .
N7 N 0.1531(5) 0.4753(3) 0.1912(3) 0.0230(14) Uani 1 1 d . . . . .
N8 N 0.2079(5) 0.5158(3) 0.1596(3) 0.0204(13) Uani 1 1 d . . . . .
N9 N 0.1652(5) 0.6574(3) 0.3136(3) 0.0199(13) Uani 1 1 d . . . . .
N10 N 0.3112(5) 0.7458(3) 0.0994(3) 0.0225(14) Uani 1 1 d . . . . .
N11 N 0.8713(5) 0.8280(3) 0.4476(3) 0.0200(13) Uani 1 1 d . . . . .
N12 N 0.8200(6) 0.8681(3) 0.4766(3) 0.0225(14) Uani 1 1 d . . . . .
N13 N 0.7786(5) 0.8287(3) 0.5148(3) 0.0193(13) Uani 1 1 d . . . . .
N14 N 0.8436(5) 0.6845(3) 0.3756(3) 0.0162(12) Uani 1 1 d . . . . .
O1 O 0.9303(5) 1.0533(3) -0.0470(3) 0.0244(12) Uani 1 1 d . . . . .
O2 O 0.8020(4) 0.9132(3) -0.0830(3) 0.0200(11) Uani 1 1 d . . . . .
O3 O 0.7423(5) 0.7181(3) 0.1168(3) 0.0366(15) Uani 1 1 d . . . . .
O4 O 0.5080(5) 1.2776(3) 0.2930(3) 0.0386(16) Uani 1 1 d . . . . .
O5 O 0.0700(4) 0.6138(3) 0.3840(3) 0.0258(12) Uani 1 1 d . . . . .
O6 O 0.2003(4) 0.7518(3) 0.4333(3) 0.0220(11) Uani 1 1 d . . . . .
O7 O 0.2699(5) 0.9582(3) 0.2401(3) 0.0319(14) Uani 1 1 d . . . . .
O8 O 0.3929(7) 0.4011(4) -0.0180(4) 0.061(2) Uani 1 1 d . . . . .
O9 O 0.9346(4) 0.7232(3) 0.2996(3) 0.0232(12) Uani 1 1 d . . . . .
O10 O 0.7886(4) 0.5887(3) 0.2535(3) 0.0224(11) Uani 1 1 d . . . . .
O11 O 0.7400(5) 0.3839(3) 0.4460(3) 0.0314(14) Uani 1 1 d . . . . .
O12 O 0.5000(5) 0.9289(4) 0.6476(3) 0.0387(16) Uani 1 1 d . . . . .
C1 C 0.8042(6) 1.1069(4) 0.1612(4) 0.0175(14) Uani 1 1 d . . . . .
C2 C 0.8663(6) 1.1035(4) 0.1176(4) 0.0193(15) Uani 1 1 d . . . . .
C3 C 0.9362(7) 1.1879(4) 0.0493(4) 0.0261(17) Uani 1 1 d . . . . .
H3A H 0.9031 1.1634 0.0070 0.039 Uiso 1 1 calc R U . . .
H3B H 1.0150 1.1806 0.0656 0.039 Uiso 1 1 calc R U . . .
H3C H 0.9295 1.2348 0.0437 0.039 Uiso 1 1 calc R U . . .
C4 C 0.9119(6) 1.0452(4) 0.0943(4) 0.0188(15) Uani 1 1 d . . . . .
H4A H 0.9873 1.0588 0.0909 0.023 Uiso 1 1 calc R U . . .
H4B H 0.9192 1.0117 0.1275 0.023 Uiso 1 1 calc R U . . .
C5 C 0.8618(6) 1.0199(4) -0.0283(4) 0.0181(14) Uani 1 1 d . . . . .
C6 C 0.7630(6) 0.9691(4) -0.0603(4) 0.0185(15) Uani 1 1 d . . . . .
H6 H 0.7014 0.9871 -0.0940 0.022 Uiso 1 1 calc R U . . .
C7 C 0.7450(6) 0.9674(4) 0.0101(4) 0.0180(15) Uani 1 1 d . . . . .
H7 H 0.6763 0.9881 0.0111 0.022 Uiso 1 1 calc R U . . .
C8 C 0.7137(7) 0.8646(4) -0.1165(4) 0.0280(17) Uani 1 1 d . U . . .
H8A H 0.6619 0.8834 -0.1541 0.034 Uiso 1 1 calc R U . A 1
H8B H 0.6715 0.8486 -0.0862 0.034 Uiso 1 1 calc R U . A 1
C9 C 0.769(4) 0.8068(15) -0.141(2) 0.024(3) Uani 0.71(5) 1 d . U P B 1
C10 C 0.760(2) 0.7453(10) -0.1198(12) 0.032(4) Uani 0.71(5) 1 d . U P B 1
H10 H 0.7193 0.7362 -0.0890 0.039 Uiso 0.71(5) 1 calc R U P B 1
C11 C 0.810(2) 0.6955(9) -0.1438(14) 0.042(5) Uani 0.71(5) 1 d . U P B 1
H11 H 0.8036 0.6523 -0.1294 0.051 Uiso 0.71(5) 1 calc R U P B 1
C12 C 0.8691(19) 0.7099(11) -0.1891(13) 0.043(5) Uani 0.71(5) 1 d . U P B 1
H12 H 0.9019 0.6763 -0.2067 0.052 Uiso 0.71(5) 1 calc R U P B 1
C13 C 0.8796(17) 0.7751(12) -0.2085(8) 0.033(4) Uani 0.71(5) 1 d . U P B 1
H13 H 0.9209 0.7855 -0.2386 0.040 Uiso 0.71(5) 1 calc R U P B 1
C14 C 0.8315(18) 0.8225(10) -0.1845(10) 0.025(3) Uani 0.71(5) 1 d . U P B 1
H14 H 0.8399 0.8664 -0.1969 0.030 Uiso 0.71(5) 1 calc R U P B 1
C9' C 0.759(10) 0.813(4) -0.137(5) 0.029(6) Uani 0.29(5) 1 d . U P B 2
C10' C 0.756(6) 0.755(3) -0.103(3) 0.035(7) Uani 0.29(5) 1 d . U P B 2
H10' H 0.7247 0.7548 -0.0670 0.042 Uiso 0.29(5) 1 calc R U P B 2
C11' C 0.797(4) 0.699(2) -0.120(3) 0.039(7) Uani 0.29(5) 1 d . U P B 2
H11' H 0.7929 0.6599 -0.0966 0.047 Uiso 0.29(5) 1 calc R U P B 2
C12' C 0.844(5) 0.700(2) -0.171(3) 0.037(7) Uani 0.29(5) 1 d . U P B 2
H12' H 0.8710 0.6600 -0.1819 0.045 Uiso 0.29(5) 1 calc R U P B 2
C13' C 0.857(5) 0.751(3) -0.208(2) 0.037(6) Uani 0.29(5) 1 d . U P B 2
H13' H 0.8949 0.7507 -0.2405 0.044 Uiso 0.29(5) 1 calc R U P B 2
C14' C 0.805(5) 0.808(3) -0.191(3) 0.031(7) Uani 0.29(5) 1 d . U P B 2
H14' H 0.8022 0.8441 -0.2176 0.038 Uiso 0.29(5) 1 calc R U P B 2
C15 C 0.7496(6) 0.9029(3) 0.0414(4) 0.0178(14) Uani 1 1 d . . . . .
C16 C 0.6509(7) 0.8670(4) 0.0413(4) 0.0267(17) Uani 1 1 d . . . . .
H16 H 0.5824 0.8853 0.0239 0.032 Uiso 1 1 calc R U . . .
C17 C 0.6503(7) 0.8053(4) 0.0658(5) 0.034(2) Uani 1 1 d . . . . .
H17 H 0.5819 0.7814 0.0648 0.041 Uiso 1 1 calc R U . . .
C18 C 0.7504(7) 0.7784(4) 0.0921(4) 0.0279(18) Uani 1 1 d . . . . .
C19 C 0.8501(7) 0.8137(4) 0.0927(4) 0.0272(18) Uani 1 1 d . . . . .
H19 H 0.9187 0.7958 0.1109 0.033 Uiso 1 1 calc R U . . .
C20 C 0.8492(6) 0.8751(4) 0.0666(4) 0.0242(17) Uani 1 1 d . . . . .
H20 H 0.9173 0.8984 0.0659 0.029 Uiso 1 1 calc R U . . .
C21 C 0.8432(8) 0.6879(4) 0.1395(5) 0.034(2) Uani 1 1 d . . . . .
H21A H 0.8787 0.6850 0.1042 0.051 Uiso 1 1 calc R U . . .
H21B H 0.8268 0.6437 0.1529 0.051 Uiso 1 1 calc R U . . .
H21C H 0.8934 0.7142 0.1771 0.051 Uiso 1 1 calc R U . . .
C22 C 0.7175(6) 1.2010(4) 0.1981(4) 0.0231(16) Uani 1 1 d . . . . .
C23 C 0.6256(7) 1.2314(5) 0.1643(4) 0.032(2) Uani 1 1 d . . . . .
H23 H 0.6088 1.2342 0.1181 0.038 Uiso 1 1 calc R U . . .
C24 C 0.5582(7) 1.2577(5) 0.1978(5) 0.037(2) Uani 1 1 d . . . . .
H24 H 0.4958 1.2792 0.1748 0.044 Uiso 1 1 calc R U . . .
C25 C 0.5823(7) 1.2527(4) 0.2654(5) 0.0303(19) Uani 1 1 d . . . . .
C26 C 0.6757(8) 1.2243(5) 0.2989(5) 0.035(2) Uani 1 1 d . . . . .
H26 H 0.6941 1.2227 0.3453 0.043 Uiso 1 1 calc R U . . .
C27 C 0.7435(7) 1.1980(4) 0.2649(4) 0.032(2) Uani 1 1 d . . . . .
H27 H 0.8075 1.1780 0.2880 0.038 Uiso 1 1 calc R U . . .
C28 C 0.5266(8) 1.2709(5) 0.3621(5) 0.040(2) Uani 1 1 d . . . . .
H28A H 0.5330 1.2246 0.3718 0.059 Uiso 1 1 calc R U . . .
H28B H 0.4641 1.2862 0.3754 0.059 Uiso 1 1 calc R U . . .
H28C H 0.5955 1.2972 0.3863 0.059 Uiso 1 1 calc R U . . .
N5 N 0.697(3) 0.9459(10) 0.2445(11) 0.019(4) Uani 0.64(4) 1 d D U P C 1
C29 C 0.684(2) 0.9456(11) 0.3050(10) 0.024(4) Uani 0.64(4) 1 d D U P C 1
H29 H 0.6964 0.9857 0.3308 0.029 Uiso 0.64(4) 1 calc R U P C 1
C30 C 0.6526(15) 0.8880(13) 0.3305(10) 0.029(4) Uani 0.64(4) 1 d D U P C 1
H30 H 0.6390 0.8891 0.3722 0.035 Uiso 0.64(4) 1 calc R U P C 1
C31 C 0.6413(14) 0.8293(12) 0.2951(12) 0.030(4) Uani 0.64(4) 1 d D U P C 1
H31 H 0.6221 0.7895 0.3128 0.036 Uiso 0.64(4) 1 calc R U P C 1
C32 C 0.658(2) 0.8287(11) 0.2331(13) 0.038(4) Uani 0.64(4) 1 d D U P C 1
H32 H 0.6490 0.7892 0.2067 0.046 Uiso 0.64(4) 1 calc R U P C 1
C33 C 0.690(2) 0.8896(10) 0.2117(11) 0.028(4) Uani 0.64(4) 1 d D U P C 1
H33 H 0.7071 0.8900 0.1710 0.034 Uiso 0.64(4) 1 calc R U P C 1
N5' N 0.703(6) 0.9598(17) 0.254(2) 0.024(6) Uani 0.36(4) 1 d D U P C 2
C29' C 0.687(4) 0.9672(18) 0.3142(18) 0.027(6) Uani 0.36(4) 1 d D U P C 2
H29' H 0.6937 1.0101 0.3340 0.032 Uiso 0.36(4) 1 calc R U P C 2
C30' C 0.662(3) 0.914(2) 0.3475(17) 0.033(6) Uani 0.36(4) 1 d D U P C 2
H30' H 0.6551 0.9196 0.3906 0.040 Uiso 0.36(4) 1 calc R U P C 2
C31' C 0.647(3) 0.8516(19) 0.318(2) 0.030(6) Uani 0.36(4) 1 d D U P C 2
H31' H 0.6316 0.8146 0.3409 0.036 Uiso 0.36(4) 1 calc R U P C 2
C32' C 0.655(3) 0.8431(16) 0.2539(19) 0.031(6) Uani 0.36(4) 1 d D U P C 2
H32' H 0.6442 0.8011 0.2318 0.037 Uiso 0.36(4) 1 calc R U P C 2
C33' C 0.678(4) 0.9011(17) 0.2245(18) 0.031(6) Uani 0.36(4) 1 d D U P C 2
H33' H 0.6768 0.8974 0.1796 0.037 Uiso 0.36(4) 1 calc R U P C 2
C34 C 0.2024(6) 0.5803(4) 0.1730(4) 0.0160(14) Uani 1 1 d . . . . .
C35 C 0.1400(6) 0.5803(4) 0.2170(4) 0.0173(14) Uani 1 1 d . . . . .
C36 C 0.0478(7) 0.4891(4) 0.2683(4) 0.0274(18) Uani 1 1 d . . . . .
H36A H 0.0539 0.4418 0.2708 0.041 Uiso 1 1 calc R U . . .
H36B H -0.0304 0.4969 0.2498 0.041 Uiso 1 1 calc R U . . .
H36C H 0.0765 0.5106 0.3124 0.041 Uiso 1 1 calc R U . . .
C37 C 0.0994(6) 0.6368(4) 0.2470(4) 0.0212(16) Uani 1 1 d . . . . .
H37A H 0.0988 0.6746 0.2190 0.025 Uiso 1 1 calc R U . . .
H37B H 0.0217 0.6244 0.2471 0.025 Uiso 1 1 calc R U . . .
C38 C 0.1425(6) 0.6489(4) 0.3708(4) 0.0203(15) Uani 1 1 d . . . . .
C39 C 0.2398(6) 0.6976(4) 0.4082(4) 0.0192(15) Uani 1 1 d . . . . .
H39 H 0.2990 0.6774 0.4415 0.023 Uiso 1 1 calc R U . . .
C40 C 0.2645(6) 0.7056(4) 0.3403(4) 0.0191(15) Uani 1 1 d . . . . .
H40 H 0.3344 0.6862 0.3397 0.023 Uiso 1 1 calc R U . . .
C41 C 0.2892(7) 0.7976(4) 0.4717(4) 0.0266(17) Uani 1 1 d D U . . .
H41A H 0.3395 0.8124 0.4455 0.032 Uiso 1 1 calc R U . D 1
H41B H 0.3329 0.7772 0.5111 0.032 Uiso 1 1 calc R U . D 1
C42 C 0.234(4) 0.8545(10) 0.4910(18) 0.031(2) Uani 0.54(2) 1 d D U P E 1
C43 C 0.2394(19) 0.9142(8) 0.4619(11) 0.034(3) Uani 0.54(2) 1 d D U P E 1
H43 H 0.2776 0.9200 0.4295 0.041 Uiso 0.54(2) 1 calc R U P E 1
C44 C 0.1865(17) 0.9659(8) 0.4816(12) 0.038(3) Uani 0.54(2) 1 d D U P E 1
H44 H 0.1887 1.0069 0.4622 0.046 Uiso 0.54(2) 1 calc R U P E 1
C45 C 0.1325(17) 0.9576(9) 0.5281(12) 0.039(3) Uani 0.54(2) 1 d D U P E 1
H45 H 0.0994 0.9934 0.5418 0.047 Uiso 0.54(2) 1 calc R U P E 1
C46 C 0.1249(17) 0.8964(11) 0.5564(10) 0.039(3) Uani 0.54(2) 1 d D U P E 1
H46 H 0.0862 0.8908 0.5886 0.047 Uiso 0.54(2) 1 calc R U P E 1
C47 C 0.1740(17) 0.8450(9) 0.5369(10) 0.034(2) Uani 0.54(2) 1 d D U P E 1
H47 H 0.1672 0.8032 0.5544 0.041 Uiso 0.54(2) 1 calc R U P E 1
C42' C 0.242(4) 0.8598(12) 0.486(2) 0.032(3) Uani 0.46(2) 1 d D U P E 2
C43' C 0.243(2) 0.9095(10) 0.4423(13) 0.034(3) Uani 0.46(2) 1 d D U P E 2
H43' H 0.2749 0.9050 0.4072 0.041 Uiso 0.46(2) 1 calc R U P E 2
C44' C 0.194(2) 0.9663(9) 0.4527(14) 0.038(3) Uani 0.46(2) 1 d D U P E 2
H44' H 0.1951 1.0020 0.4254 0.046 Uiso 0.46(2) 1 calc R U P E 2
C45' C 0.144(2) 0.9710(10) 0.5016(14) 0.040(3) Uani 0.46(2) 1 d D U P E 2
H45' H 0.1109 1.0100 0.5073 0.048 Uiso 0.46(2) 1 calc R U P E 2
C46' C 0.140(2) 0.9196(12) 0.5441(12) 0.038(3) Uani 0.46(2) 1 d D U P E 2
H46' H 0.1013 0.9227 0.5765 0.046 Uiso 0.46(2) 1 calc R U P E 2
C47' C 0.193(2) 0.8651(11) 0.5368(11) 0.034(3) Uani 0.46(2) 1 d D U P E 2
H47' H 0.1962 0.8310 0.5664 0.041 Uiso 0.46(2) 1 calc R U P E 2
C48 C 0.2607(6) 0.7725(4) 0.3134(4) 0.0209(16) Uani 1 1 d . . . . .
C49 C 0.3601(7) 0.8100(4) 0.3171(4) 0.0251(17) Uani 1 1 d . . . . .
H49 H 0.4289 0.7924 0.3355 0.030 Uiso 1 1 calc R U . . .
C50 C 0.3597(7) 0.8728(4) 0.2942(5) 0.0294(19) Uani 1 1 d . . . . .
H50 H 0.4281 0.8985 0.2984 0.035 Uiso 1 1 calc R U . . .
C51 C 0.2602(7) 0.8980(4) 0.2653(4) 0.0264(18) Uani 1 1 d . . . . .
C52 C 0.1598(7) 0.8618(4) 0.2616(4) 0.0270(18) Uani 1 1 d . . . . .
H52 H 0.0912 0.8793 0.2424 0.032 Uiso 1 1 calc R U . . .
C53 C 0.1614(6) 0.7998(4) 0.2865(4) 0.0234(17) Uani 1 1 d . . . . .
H53 H 0.0930 0.7755 0.2852 0.028 Uiso 1 1 calc R U . . .
C54 C 0.1694(8) 0.9844(5) 0.2074(5) 0.037(2) Uani 1 1 d . . . . .
H54A H 0.1264 0.9540 0.1708 0.055 Uiso 1 1 calc R U . . .
H54B H 0.1865 1.0268 0.1904 0.055 Uiso 1 1 calc R U . . .
H54C H 0.1258 0.9907 0.2383 0.055 Uiso 1 1 calc R U . . .
C55 C 0.2600(7) 0.4873(4) 0.1153(4) 0.0239(16) Uani 1 1 d . . . . .
C56 C 0.1920(8) 0.4613(5) 0.0550(5) 0.038(2) Uani 1 1 d . . . . .
H56 H 0.1140 0.4638 0.0435 0.046 Uiso 1 1 calc R U . . .
C57 C 0.2396(9) 0.4317(6) 0.0120(5) 0.049(3) Uani 1 1 d . . . . .
H57 H 0.1940 0.4127 -0.0291 0.058 Uiso 1 1 calc R U . . .
C58 C 0.3544(9) 0.4297(5) 0.0288(5) 0.041(2) Uani 1 1 d . . . . .
C59 C 0.4210(8) 0.4552(5) 0.0893(5) 0.040(2) Uani 1 1 d . . . . .
H59 H 0.4991 0.4529 0.1013 0.048 Uiso 1 1 calc R U . . .
C60 C 0.3717(8) 0.4845(5) 0.1325(5) 0.035(2) Uani 1 1 d . . . . .
H60 H 0.4164 0.5025 0.1742 0.042 Uiso 1 1 calc R U . . .
C61 C 0.5081(12) 0.3937(7) -0.0025(7) 0.070(4) Uani 1 1 d . . . . .
H61A H 0.5505 0.4369 0.0090 0.104 Uiso 1 1 calc R U . . .
H61B H 0.5244 0.3735 -0.0407 0.104 Uiso 1 1 calc R U . . .
H61C H 0.5291 0.3657 0.0347 0.104 Uiso 1 1 calc R U . . .
C62 C 0.3263(6) 0.7514(4) 0.0405(4) 0.0261(17) Uani 1 1 d . . . . .
H62 H 0.3164 0.7132 0.0121 0.031 Uiso 1 1 calc R U . . .
C63 C 0.3565(7) 0.8119(4) 0.0193(4) 0.0279(18) Uani 1 1 d . . . . .
H63 H 0.3677 0.8147 -0.0230 0.033 Uiso 1 1 calc R U . . .
C64 C 0.3701(7) 0.8676(4) 0.0593(5) 0.031(2) Uani 1 1 d . . . . .
H64 H 0.3905 0.9091 0.0452 0.037 Uiso 1 1 calc R U . . .
C65 C 0.3535(8) 0.8620(4) 0.1202(5) 0.037(2) Uani 1 1 d . . . . .
H65 H 0.3618 0.8996 0.1490 0.044 Uiso 1 1 calc R U . . .
C66 C 0.3245(8) 0.8002(4) 0.1387(5) 0.035(2) Uani 1 1 d . . . . .
H66 H 0.3136 0.7962 0.1809 0.042 Uiso 1 1 calc R U . . .
C67 C 0.8008(6) 0.7651(4) 0.5113(4) 0.0173(14) Uani 1 1 d . . . . .
C68 C 0.8629(6) 0.7655(4) 0.4668(4) 0.0164(14) Uani 1 1 d . . . . .
C69 C 0.9293(7) 0.8544(4) 0.4020(4) 0.0248(17) Uani 1 1 d . . . . .
H69A H 0.9186 0.9010 0.3972 0.037 Uiso 1 1 calc R U . . .
H69B H 0.8994 0.8304 0.3591 0.037 Uiso 1 1 calc R U . . .
H69C H 1.0089 0.8494 0.4190 0.037 Uiso 1 1 calc R U . . .
C70 C 0.9110(6) 0.7106(4) 0.4402(4) 0.0198(15) Uani 1 1 d . . . . .
H70A H 0.9861 0.7263 0.4376 0.024 Uiso 1 1 calc R U . . .
H70B H 0.9193 0.6748 0.4710 0.024 Uiso 1 1 calc R U . . .
C71 C 0.8628(6) 0.6914(4) 0.3162(4) 0.0184(15) Uani 1 1 d . . . . .
C72 C 0.7594(6) 0.6447(4) 0.2819(4) 0.0209(15) Uani 1 1 d . . . . .
H72 H 0.7003 0.6669 0.2505 0.025 Uiso 1 1 calc R U . . .
C73 C 0.7409(6) 0.6395(4) 0.3517(4) 0.0190(15) Uani 1 1 d . . . . .
H73 H 0.6737 0.6606 0.3548 0.023 Uiso 1 1 calc R U . . .
C74 C 0.6920(7) 0.5460(4) 0.2173(4) 0.0288(18) Uani 1 1 d . . . . .
H74A H 0.6476 0.5683 0.1794 0.035 Uiso 1 1 calc R U . . .
H74B H 0.6444 0.5340 0.2459 0.035 Uiso 1 1 calc R U . . .
C75 C 0.7335(7) 0.4859(4) 0.1941(5) 0.032(2) Uani 1 1 d . . . . .
C76 C 0.7582(9) 0.4849(5) 0.1353(5) 0.044(2) Uani 1 1 d . . . . .
H76 H 0.7444 0.5211 0.1082 0.053 Uiso 1 1 calc R U . . .
C77 C 0.8040(11) 0.4304(6) 0.1147(7) 0.062(3) Uani 1 1 d . . . . .
H77 H 0.8229 0.4305 0.0745 0.074 Uiso 1 1 calc R U . . .
C78 C 0.8211(10) 0.3778(6) 0.1525(7) 0.061(4) Uani 1 1 d . . . . .
H78 H 0.8506 0.3407 0.1384 0.073 Uiso 1 1 calc R U . . .
C79 C 0.7951(9) 0.3786(5) 0.2121(7) 0.058(3) Uani 1 1 d . . . . .
H79 H 0.8078 0.3420 0.2388 0.070 Uiso 1 1 calc R U . . .
C80 C 0.7508(8) 0.4326(5) 0.2328(5) 0.039(2) Uani 1 1 d . . . . .
H80 H 0.7326 0.4328 0.2733 0.046 Uiso 1 1 calc R U . . .
C81 C 0.7457(6) 0.5729(4) 0.3799(4) 0.0194(15) Uani 1 1 d . . . . .
C82 C 0.8436(6) 0.5430(4) 0.3983(4) 0.0255(17) Uani 1 1 d . . . . .
H82 H 0.9106 0.5659 0.3953 0.031 Uiso 1 1 calc R U . . .
C83 C 0.8458(7) 0.4800(4) 0.4213(4) 0.0257(17) Uani 1 1 d . . . . .
H83 H 0.9138 0.4604 0.4346 0.031 Uiso 1 1 calc R U . . .
C84 C 0.7471(7) 0.4458(4) 0.4248(4) 0.0255(17) Uani 1 1 d . . . . .
C85 C 0.6480(7) 0.4753(4) 0.4061(5) 0.0305(19) Uani 1 1 d . . . . .
H85 H 0.5806 0.4522 0.4082 0.037 Uiso 1 1 calc R U . . .
C86 C 0.6482(7) 0.5384(4) 0.3846(5) 0.0298(19) Uani 1 1 d . . . . .
H86 H 0.5807 0.5586 0.3728 0.036 Uiso 1 1 calc R U . . .
C87 C 0.8366(8) 0.3497(5) 0.4538(5) 0.034(2) Uani 1 1 d . . . . .
H87A H 0.8566 0.3486 0.4125 0.052 Uiso 1 1 calc R U . . .
H87B H 0.8213 0.3048 0.4656 0.052 Uiso 1 1 calc R U . . .
H87C H 0.8984 0.3723 0.4886 0.052 Uiso 1 1 calc R U . . .
C88 C 0.7105(6) 0.8568(4) 0.5507(4) 0.0218(16) Uani 1 1 d . . . . .
C89 C 0.6161(8) 0.8845(5) 0.5176(4) 0.032(2) Uani 1 1 d . . . . .
H89 H 0.5974 0.8862 0.4712 0.038 Uiso 1 1 calc R U . . .
C90 C 0.5481(8) 0.9101(5) 0.5512(5) 0.036(2) Uani 1 1 d . . . . .
H90 H 0.4845 0.9305 0.5283 0.043 Uiso 1 1 calc R U . . .
C91 C 0.5743(7) 0.9055(4) 0.6189(4) 0.0278(18) Uani 1 1 d . . . . .
C92 C 0.6686(8) 0.8772(5) 0.6515(4) 0.034(2) Uani 1 1 d . . . . .
H92 H 0.6863 0.8741 0.6978 0.041 Uiso 1 1 calc R U . . .
C93 C 0.7382(7) 0.8531(4) 0.6177(4) 0.0297(19) Uani 1 1 d . . . . .
H93 H 0.8038 0.8343 0.6405 0.036 Uiso 1 1 calc R U . . .
C94 C 0.5182(8) 0.9224(5) 0.7159(5) 0.040(2) Uani 1 1 d . . . . .
H94A H 0.5280 0.8765 0.7260 0.059 Uiso 1 1 calc R U . . .
H94B H 0.4541 0.9358 0.7287 0.059 Uiso 1 1 calc R U . . .
H94C H 0.5852 0.9503 0.7402 0.059 Uiso 1 1 calc R U . . .
N15 N 0.7036(6) 0.6074(4) 0.5981(4) 0.0288(15) Uani 1 1 d . U . . .
C95 C 0.692(4) 0.599(2) 0.655(2) 0.030(6) Uani 0.42(7) 1 d . U P F 1
H95 H 0.7106 0.6363 0.6852 0.035 Uiso 0.42(7) 1 calc R U P F 1
C96 C 0.653(4) 0.540(3) 0.676(2) 0.037(6) Uani 0.42(7) 1 d . U P F 1
H96 H 0.6321 0.5385 0.7154 0.044 Uiso 0.42(7) 1 calc R U P F 1
C97 C 0.647(3) 0.485(2) 0.638(3) 0.035(7) Uani 0.42(7) 1 d . U P F 1
H97 H 0.6257 0.4440 0.6529 0.042 Uiso 0.42(7) 1 calc R U P F 1
C98 C 0.670(4) 0.487(2) 0.581(3) 0.040(6) Uani 0.42(7) 1 d . U P F 1
H98 H 0.6641 0.4480 0.5545 0.048 Uiso 0.42(7) 1 calc R U P F 1
C99 C 0.701(6) 0.547(2) 0.560(2) 0.032(6) Uani 0.42(7) 1 d . U P F 1
H99 H 0.7219 0.5487 0.5199 0.038 Uiso 0.42(7) 1 calc R U P F 1
C95' C 0.681(3) 0.6164(16) 0.6605(14) 0.027(4) Uani 0.58(7) 1 d . U P F 2
H95' H 0.6845 0.6592 0.6799 0.033 Uiso 0.58(7) 1 calc R U P F 2
C96' C 0.655(3) 0.5623(18) 0.6909(19) 0.040(5) Uani 0.58(7) 1 d . U P F 2
H96' H 0.6447 0.5676 0.7333 0.048 Uiso 0.58(7) 1 calc R U P F 2
C97' C 0.643(2) 0.499(2) 0.662(2) 0.042(6) Uani 0.58(7) 1 d . U P F 2
H97' H 0.6240 0.4621 0.6832 0.050 Uiso 0.58(7) 1 calc R U P F 2
C98' C 0.659(3) 0.4927(16) 0.601(2) 0.042(6) Uani 0.58(7) 1 d . U P F 2
H98' H 0.6504 0.4508 0.5793 0.050 Uiso 0.58(7) 1 calc R U P F 2
C99' C 0.688(4) 0.5494(17) 0.573(2) 0.037(5) Uani 0.58(7) 1 d . U P F 2
H99' H 0.6963 0.5438 0.5306 0.045 Uiso 0.58(7) 1 calc R U P F 2

loop_
_atom_site_aniso_label
_atom_site_aniso_U_11
_atom_site_aniso_U_22
_atom_site_aniso_U_33
_atom_site_aniso_U_23
_atom_site_aniso_U_13
_atom_site_aniso_U_12
Pt1 0.01582(13) 0.02244(15) 0.01848(15) -0.00103(11) 0.00590(11) 0.00154(11)
Pt2 0.01533(13) 0.01283(13) 0.02453(15) 0.00394(11) 0.00514(11) 0.00040(10)
Pt3 0.01654(13) 0.01897(14) 0.02024(15) 0.00202(11) 0.00547(11) 0.00286(11)
I1 0.0133(2) 0.0264(3) 0.0248(3) -0.0013(2) 0.00369(19) -0.00007(18)
I2 0.0199(3) 0.0508(4) 0.0250(3) 0.0024(3) 0.0009(2) 0.0062(2)
I3 0.0224(2) 0.0236(3) 0.0276(3) 0.0089(2) -0.0024(2) -0.0056(2)
I4 0.0125(2) 0.0219(3) 0.0351(3) 0.0057(2) 0.0023(2) 0.00156(18)
I5 0.0133(2) 0.0274(3) 0.0296(3) 0.0027(2) 0.00384(19) 0.00278(19)
I6 0.0208(2) 0.0367(3) 0.0209(3) 0.0026(2) 0.0009(2) 0.0051(2)
N1 0.018(3) 0.016(3) 0.030(4) -0.002(3) 0.007(3) 0.001(2)
N2 0.027(3) 0.013(3) 0.032(4) -0.009(3) 0.008(3) 0.002(3)
N3 0.019(3) 0.018(3) 0.028(4) -0.004(3) 0.007(3) 0.004(2)
N4 0.019(3) 0.014(3) 0.020(3) -0.002(2) 0.005(3) 0.000(2)
N6 0.018(3) 0.014(3) 0.030(4) -0.001(3) 0.008(3) -0.003(2)
N7 0.023(3) 0.013(3) 0.031(4) -0.001(3) 0.007(3) -0.003(2)
N8 0.018(3) 0.013(3) 0.029(4) 0.001(3) 0.006(3) -0.001(2)
N9 0.021(3) 0.011(3) 0.030(4) 0.007(3) 0.010(3) 0.000(2)
N10 0.018(3) 0.018(3) 0.032(4) 0.010(3) 0.009(3) 0.003(3)
N11 0.017(3) 0.018(3) 0.026(3) -0.002(3) 0.008(3) 0.002(2)
N12 0.028(3) 0.017(3) 0.024(3) -0.005(3) 0.011(3) 0.000(3)
N13 0.020(3) 0.015(3) 0.025(3) 0.000(3) 0.010(3) 0.001(2)
N14 0.011(3) 0.016(3) 0.024(3) 0.002(2) 0.009(2) -0.001(2)
O1 0.024(3) 0.022(3) 0.031(3) 0.002(2) 0.016(2) -0.003(2)
O2 0.018(3) 0.016(3) 0.025(3) -0.004(2) 0.006(2) 0.000(2)
O3 0.041(4) 0.023(3) 0.046(4) 0.015(3) 0.012(3) -0.001(3)
O4 0.031(3) 0.051(4) 0.035(4) -0.008(3) 0.008(3) 0.020(3)
O5 0.019(3) 0.025(3) 0.034(3) 0.003(3) 0.011(2) -0.003(2)
O6 0.017(3) 0.016(3) 0.032(3) -0.001(2) 0.005(2) 0.002(2)
O7 0.033(3) 0.018(3) 0.048(4) 0.012(3) 0.017(3) 0.003(2)
O8 0.073(6) 0.057(5) 0.064(6) -0.027(4) 0.042(5) -0.003(4)
O9 0.020(3) 0.025(3) 0.027(3) 0.002(2) 0.010(2) -0.001(2)
O10 0.019(3) 0.021(3) 0.028(3) -0.005(2) 0.007(2) 0.001(2)
O11 0.028(3) 0.021(3) 0.049(4) 0.012(3) 0.015(3) 0.003(2)
O12 0.036(4) 0.055(4) 0.032(4) -0.003(3) 0.017(3) 0.018(3)
C1 0.013(3) 0.018(4) 0.018(4) -0.002(3) 0.000(3) -0.003(3)
C2 0.013(3) 0.018(4) 0.024(4) -0.004(3) 0.001(3) -0.001(3)
C3 0.026(4) 0.023(4) 0.031(5) 0.003(3) 0.012(3) 0.001(3)
C4 0.014(3) 0.020(4) 0.023(4) 0.000(3) 0.008(3) 0.002(3)
C5 0.016(3) 0.016(3) 0.023(4) 0.000(3) 0.006(3) 0.004(3)
C6 0.016(3) 0.019(4) 0.020(4) -0.001(3) 0.005(3) 0.003(3)
C7 0.016(3) 0.014(3) 0.026(4) -0.002(3) 0.010(3) 0.002(3)
C8 0.023(4) 0.022(4) 0.035(5) -0.005(3) 0.005(3) -0.004(3)
C9 0.026(9) 0.016(6) 0.023(8) -0.008(6) -0.005(5) 0.005(5)
C10 0.036(7) 0.020(6) 0.040(10) -0.003(6) 0.010(7) -0.001(6)
C11 0.061(10) 0.017(6) 0.050(12) -0.001(7) 0.016(8) 0.009(6)
C12 0.053(10) 0.024(7) 0.053(11) -0.014(7) 0.015(7) 0.011(7)
C13 0.045(8) 0.018(9) 0.034(7) -0.011(6) 0.007(6) 0.004(7)
C14 0.031(8) 0.018(7) 0.019(6) -0.006(5) -0.003(5) 0.002(5)
C9' 0.031(17) 0.025(11) 0.022(14) -0.001(12) -0.004(11) 0.003(12)
C10' 0.040(14) 0.023(11) 0.041(16) 0.000(12) 0.010(13) 0.003(11)
C11' 0.047(15) 0.022(10) 0.049(17) -0.004(13) 0.016(13) 0.001(11)
C12' 0.049(16) 0.024(11) 0.039(15) 0.000(11) 0.012(12) 0.004(12)
C13' 0.049(15) 0.017(14) 0.042(13) -0.004(11) 0.009(11) 0.003(12)
C14' 0.040(17) 0.024(13) 0.024(13) -0.004(11) -0.001(11) 0.006(12)
C15 0.019(3) 0.012(3) 0.025(4) -0.001(3) 0.010(3) -0.001(3)
C16 0.019(4) 0.026(4) 0.035(5) 0.005(4) 0.010(3) 0.000(3)
C17 0.024(4) 0.028(5) 0.049(6) 0.009(4) 0.011(4) -0.006(3)
C18 0.029(4) 0.018(4) 0.035(5) 0.002(3) 0.007(4) -0.003(3)
C19 0.024(4) 0.024(4) 0.034(5) 0.011(4) 0.009(4) 0.007(3)
C20 0.018(4) 0.024(4) 0.034(5) 0.006(3) 0.011(3) 0.000(3)
C21 0.043(5) 0.023(4) 0.035(5) 0.005(4) 0.011(4) 0.002(4)
C22 0.019(4) 0.021(4) 0.028(4) -0.013(3) 0.006(3) 0.000(3)
C23 0.028(4) 0.039(5) 0.026(4) -0.009(4) 0.003(4) 0.014(4)
C24 0.026(4) 0.047(6) 0.036(5) -0.008(4) 0.002(4) 0.017(4)
C25 0.024(4) 0.030(5) 0.037(5) -0.009(4) 0.009(4) 0.006(3)
C26 0.035(5) 0.043(6) 0.027(5) -0.006(4) 0.005(4) 0.011(4)
C27 0.028(4) 0.033(5) 0.032(5) -0.006(4) 0.004(4) 0.014(4)
C28 0.039(5) 0.046(6) 0.034(5) -0.009(4) 0.011(4) 0.005(4)
N5 0.019(6) 0.022(8) 0.017(8) 0.005(6) 0.007(7) -0.006(7)
C29 0.022(6) 0.036(9) 0.017(7) -0.001(7) 0.008(5) 0.008(8)
C30 0.021(6) 0.043(11) 0.028(9) 0.010(7) 0.011(7) 0.007(9)
C31 0.019(6) 0.039(9) 0.033(10) 0.012(7) 0.009(7) 0.000(7)
C32 0.051(9) 0.028(8) 0.042(10) 0.006(7) 0.025(9) -0.003(7)
C33 0.041(9) 0.022(7) 0.028(8) -0.001(6) 0.023(7) -0.001(7)
N5' 0.024(11) 0.030(11) 0.011(10) -0.008(9) -0.004(9) 0.004(12)
C29' 0.027(11) 0.037(12) 0.020(11) 0.009(10) 0.009(10) 0.016(13)
C30' 0.037(12) 0.042(14) 0.024(12) 0.009(9) 0.008(11) 0.017(12)
C31' 0.029(11) 0.035(12) 0.027(12) 0.015(10) 0.007(11) 0.010(13)
C32' 0.035(11) 0.025(11) 0.036(13) 0.002(9) 0.015(12) -0.001(10)
C33' 0.039(13) 0.026(12) 0.032(12) 0.002(9) 0.021(11) -0.009(12)
C34 0.012(3) 0.018(4) 0.017(3) 0.008(3) 0.001(3) 0.002(3)
C35 0.015(3) 0.014(3) 0.021(4) 0.002(3) 0.002(3) 0.000(3)
C36 0.027(4) 0.017(4) 0.039(5) 0.002(3) 0.014(4) -0.003(3)
C37 0.019(4) 0.018(4) 0.031(4) 0.006(3) 0.013(3) 0.003(3)
C38 0.020(4) 0.014(3) 0.029(4) 0.003(3) 0.008(3) 0.005(3)
C39 0.014(3) 0.019(4) 0.025(4) 0.002(3) 0.005(3) 0.003(3)
C40 0.018(3) 0.015(4) 0.026(4) 0.000(3) 0.009(3) 0.001(3)
C41 0.023(4) 0.022(4) 0.031(5) -0.004(3) 0.004(3) -0.002(3)
C42 0.033(5) 0.020(4) 0.036(5) -0.005(4) 0.003(4) 0.001(4)
C43 0.035(5) 0.021(4) 0.041(6) -0.003(5) 0.005(5) -0.002(4)
C44 0.044(5) 0.022(4) 0.045(6) -0.003(5) 0.007(5) 0.002(4)
C45 0.047(5) 0.023(5) 0.043(6) 0.001(5) 0.006(5) 0.011(5)
C46 0.047(5) 0.026(5) 0.043(5) -0.005(5) 0.009(4) 0.007(5)
C47 0.039(5) 0.022(5) 0.037(5) -0.005(5) 0.006(4) 0.001(5)
C42' 0.033(5) 0.022(4) 0.036(5) -0.004(4) 0.004(4) 0.001(4)
C43' 0.036(5) 0.020(4) 0.042(6) -0.002(5) 0.005(5) -0.002(4)
C44' 0.044(5) 0.022(4) 0.046(6) 0.000(5) 0.007(5) 0.002(4)
C45' 0.048(5) 0.021(5) 0.048(6) -0.005(5) 0.009(5) 0.005(5)
C46' 0.047(5) 0.020(5) 0.045(5) -0.004(5) 0.010(4) 0.002(5)
C47' 0.040(5) 0.021(5) 0.039(5) -0.003(5) 0.007(4) 0.003(5)
C48 0.018(4) 0.018(4) 0.029(4) 0.005(3) 0.010(3) 0.001(3)
C49 0.018(4) 0.020(4) 0.035(5) 0.001(3) 0.005(3) -0.002(3)
C50 0.022(4) 0.024(4) 0.043(5) 0.005(4) 0.012(4) -0.005(3)
C51 0.028(4) 0.020(4) 0.035(5) 0.006(3) 0.015(4) 0.000(3)
C52 0.023(4) 0.023(4) 0.038(5) 0.008(4) 0.012(4) 0.008(3)
C53 0.016(3) 0.018(4) 0.037(5) 0.007(3) 0.008(3) 0.002(3)
C54 0.039(5) 0.030(5) 0.048(6) 0.017(4) 0.019(4) 0.011(4)
C55 0.026(4) 0.016(4) 0.031(4) -0.003(3) 0.013(3) -0.003(3)
C56 0.035(5) 0.044(6) 0.035(5) -0.010(4) 0.015(4) -0.007(4)
C57 0.049(6) 0.054(7) 0.037(6) -0.029(5) 0.013(5) -0.020(5)
C58 0.057(6) 0.029(5) 0.044(6) -0.007(4) 0.031(5) -0.008(4)
C59 0.026(5) 0.045(6) 0.049(6) -0.008(5) 0.013(4) 0.002(4)
C60 0.029(5) 0.040(5) 0.035(5) -0.013(4) 0.009(4) 0.003(4)
C61 0.079(10) 0.064(9) 0.086(10) -0.003(7) 0.052(8) 0.028(7)
C62 0.015(3) 0.031(4) 0.032(5) 0.004(4) 0.006(3) -0.001(3)
C63 0.023(4) 0.035(5) 0.027(4) 0.009(4) 0.010(3) -0.001(3)
C64 0.019(4) 0.028(5) 0.044(5) 0.016(4) 0.007(4) 0.004(3)
C65 0.050(6) 0.019(4) 0.048(6) 0.003(4) 0.026(5) 0.004(4)
C66 0.048(6) 0.027(5) 0.039(5) 0.006(4) 0.025(5) 0.006(4)
C67 0.013(3) 0.022(4) 0.015(3) 0.000(3) 0.001(3) 0.004(3)
C68 0.014(3) 0.016(3) 0.018(4) -0.001(3) 0.004(3) -0.002(3)
C69 0.027(4) 0.018(4) 0.032(5) 0.001(3) 0.013(3) 0.001(3)
C70 0.018(3) 0.019(4) 0.023(4) 0.000(3) 0.006(3) 0.002(3)
C71 0.018(3) 0.015(3) 0.026(4) 0.003(3) 0.010(3) 0.007(3)
C72 0.017(3) 0.018(4) 0.028(4) -0.001(3) 0.005(3) 0.005(3)
C73 0.011(3) 0.019(4) 0.027(4) 0.000(3) 0.007(3) 0.001(3)
C74 0.025(4) 0.026(4) 0.032(5) -0.013(4) 0.006(4) -0.002(3)
C75 0.030(5) 0.023(4) 0.039(5) -0.006(4) 0.006(4) -0.002(3)
C76 0.059(7) 0.030(5) 0.042(6) -0.006(4) 0.014(5) 0.005(5)
C77 0.076(9) 0.055(8) 0.061(8) -0.021(6) 0.031(7) 0.012(7)
C78 0.049(7) 0.032(6) 0.093(10) -0.034(6) 0.010(7) 0.005(5)
C79 0.042(6) 0.026(5) 0.092(10) -0.001(6) -0.004(6) -0.006(5)
C80 0.037(5) 0.027(5) 0.046(6) 0.001(4) 0.005(4) -0.008(4)
C81 0.018(3) 0.016(4) 0.027(4) 0.000(3) 0.010(3) 0.001(3)
C82 0.014(3) 0.024(4) 0.042(5) 0.009(4) 0.012(3) 0.002(3)
C83 0.019(4) 0.024(4) 0.034(5) 0.009(4) 0.007(3) 0.003(3)
C84 0.024(4) 0.022(4) 0.033(5) 0.003(3) 0.011(3) 0.001(3)
C85 0.018(4) 0.026(4) 0.049(6) 0.006(4) 0.012(4) -0.002(3)
C86 0.019(4) 0.024(4) 0.051(6) 0.006(4) 0.017(4) 0.004(3)
C87 0.037(5) 0.029(5) 0.042(5) 0.015(4) 0.015(4) 0.011(4)
C88 0.023(4) 0.015(4) 0.029(4) -0.002(3) 0.011(3) 0.001(3)
C89 0.035(5) 0.042(5) 0.022(4) 0.005(4) 0.012(4) 0.013(4)
C90 0.028(5) 0.052(6) 0.030(5) 0.004(4) 0.010(4) 0.018(4)
C91 0.026(4) 0.031(5) 0.029(5) -0.004(4) 0.011(3) 0.007(3)
C92 0.034(5) 0.047(6) 0.023(4) -0.002(4) 0.008(4) 0.010(4)
C93 0.028(4) 0.035(5) 0.026(4) -0.003(4) 0.004(3) 0.012(4)
C94 0.041(5) 0.049(6) 0.032(5) -0.006(4) 0.015(4) 0.008(5)
N15 0.024(3) 0.031(4) 0.032(4) 0.014(3) 0.007(3) 0.003(3)
C95 0.020(12) 0.036(12) 0.044(9) 0.009(10) 0.023(9) 0.014(12)
C96 0.026(10) 0.047(15) 0.037(12) 0.024(10) 0.006(10) 0.004(13)
C97 0.024(10) 0.038(11) 0.044(16) 0.028(11) 0.007(13) 0.003(10)
C98 0.041(13) 0.032(8) 0.048(16) 0.021(11) 0.016(13) 0.000(10)
C99 0.039(17) 0.031(9) 0.030(14) 0.012(8) 0.016(11) -0.002(11)
C95' 0.019(8) 0.040(10) 0.030(8) 0.022(8) 0.013(7) 0.021(9)
C96' 0.031(8) 0.045(13) 0.049(11) 0.028(9) 0.015(9) 0.005(10)
C97' 0.027(8) 0.045(11) 0.050(14) 0.027(11) 0.006(10) -0.002(10)
C98' 0.037(10) 0.037(8) 0.046(15) 0.019(9) 0.004(11) -0.005(8)
C99' 0.039(13) 0.031(7) 0.045(14) 0.008(7) 0.018(10) -0.002(8)

loop_
_atom_type_symbol
_atom_type_description
_atom_type_scat_dispersion_real
_atom_type_scat_dispersion_imag
_atom_type_scat_source
C C 0.0033 0.0016 'International Tables Vol C Tables 4.2.6.8 and 6.1.1.4'
H H 0.0000 0.0000 'International Tables Vol C Tables 4.2.6.8 and 6.1.1.4'
I I -0.4742 1.8119 'International Tables Vol C Tables 4.2.6.8 and 6.1.1.4'
N N 0.0061 0.0033 'International Tables Vol C Tables 4.2.6.8 and 6.1.1.4'
O O 0.0106 0.0060 'International Tables Vol C Tables 4.2.6.8 and 6.1.1.4'
Pt Pt -1.7033 8.3905 'International Tables Vol C Tables 4.2.6.8 and 6.1.1.4'

loop_
_geom_angle_atom_site_label_1
_geom_angle_atom_site_label_2
_geom_angle_atom_site_label_3
_geom_angle
_geom_angle_site_symmetry_1
_geom_angle_site_symmetry_3
_geom_angle_publ_flag
C1 Pt1 N5' 177.5(18) . . ?
C1 Pt1 N5 172.4(6) . . ?
C1 Pt1 I2 90.3(2) . . ?
N5' Pt1 I2 87.2(19) . . ?
N5 Pt1 I2 90.6(9) . . ?
C1 Pt1 I1 87.9(2) . . ?
N5' Pt1 I1 94.6(19) . . ?
N5 Pt1 I1 91.2(9) . . ?
I2 Pt1 I1 178.20(3) . . ?
C34 Pt2 N10 173.6(3) . . ?
C34 Pt2 I3 88.8(2) . . ?
N10 Pt2 I3 90.56(18) . . ?
C34 Pt2 I4 89.7(2) . . ?
N10 Pt2 I4 91.26(18) . . ?
I3 Pt2 I4 176.40(2) . . ?
C67 Pt3 N15 176.5(3) . . ?
C67 Pt3 I6 90.0(2) . . ?
N15 Pt3 I6 89.7(2) . . ?
C67 Pt3 I5 88.9(2) . . ?
N15 Pt3 I5 91.5(2) . . ?
I6 Pt3 I5 178.76(2) . . ?
N2 N1 C2 112.8(7) . . ?
N2 N1 C3 119.1(6) . . ?
C2 N1 C3 128.2(7) . . ?
N1 N2 N3 103.0(6) . . ?
N2 N3 C1 114.0(6) . . ?
N2 N3 C22 118.4(6) . . ?
C1 N3 C22 127.5(7) . . ?
C5 N4 C4 129.1(6) . . ?
C5 N4 C7 96.1(6) . . ?
C4 N4 C7 134.5(6) . . ?
N7 N6 C35 112.8(6) . . ?
N7 N6 C36 118.8(6) . . ?
C35 N6 C36 128.4(7) . . ?
N6 N7 N8 103.1(6) . . ?
N7 N8 C34 113.8(6) . . ?
N7 N8 C55 118.2(6) . . ?
C34 N8 C55 127.9(6) . . ?
C38 N9 C37 130.2(6) . . ?
C38 N9 C40 96.2(6) . . ?
C37 N9 C40 132.4(6) . . ?
C62 N10 C66 118.7(7) . . ?
C62 N10 Pt2 124.4(6) . . ?
C66 N10 Pt2 116.8(6) . . ?
N12 N11 C68 112.3(6) . . ?
N12 N11 C69 119.0(6) . . ?
C68 N11 C69 128.6(6) . . ?
N11 N12 N13 103.1(6) . . ?
N12 N13 C67 114.7(6) . . ?
N12 N13 C88 117.3(6) . . ?
C67 N13 C88 127.9(6) . . ?
C71 N14 C70 129.2(6) . . ?
C71 N14 C73 96.5(6) . . ?
C70 N14 C73 134.1(6) . . ?
C6 O2 C8 112.7(6) . . ?
C18 O3 C21 116.5(7) . . ?
C25 O4 C28 116.9(7) . . ?
C39 O6 C41 112.1(6) . . ?
C51 O7 C54 116.7(7) . . ?
C58 O8 C61 118.1(10) . . ?
C72 O10 C74 111.9(6) . . ?
C84 O11 C87 115.6(6) . . ?
C91 O12 C94 118.3(7) . . ?
N3 C1 C2 103.9(6) . . ?
N3 C1 Pt1 129.0(6) . . ?
C2 C1 Pt1 127.0(6) . . ?
N1 C2 C1 106.3(6) . . ?
N1 C2 C4 124.5(7) . . ?
C1 C2 C4 129.2(7) . . ?
N1 C3 H3A 109.5 . . ?
N1 C3 H3B 109.5 . . ?
H3A C3 H3B 109.5 . . ?
N1 C3 H3C 109.5 . . ?
H3A C3 H3C 109.5 . . ?
H3B C3 H3C 109.5 . . ?
N4 C4 C2 114.1(6) . . ?
N4 C4 H4A 108.7 . . ?
C2 C4 H4A 108.7 . . ?
N4 C4 H4B 108.7 . . ?
C2 C4 H4B 108.7 . . ?
H4A C4 H4B 107.6 . . ?
O1 C5 N4 131.7(7) . . ?
O1 C5 C6 135.9(7) . . ?
N4 C5 C6 92.4(6) . . ?
O2 C6 C5 109.4(6) . . ?
O2 C6 C7 116.9(6) . . ?
C5 C6 C7 85.4(5) . . ?
O2 C6 H6 114.0 . . ?
C5 C6 H6 114.0 . . ?
C7 C6 H6 114.0 . . ?
N4 C7 C15 118.0(6) . . ?
N4 C7 C6 86.0(5) . . ?
C15 C7 C6 117.3(6) . . ?
N4 C7 H7 111.1 . . ?
C15 C7 H7 111.1 . . ?
C6 C7 H7 111.1 . . ?
C9' C8 O2 109(6) . . ?
O2 C8 C9 107.0(19) . . ?
O2 C8 H8A 110.3 . . ?
C9 C8 H8A 110.3 . . ?
O2 C8 H8B 110.3 . . ?
C9 C8 H8B 110.3 . . ?
H8A C8 H8B 108.6 . . ?
C10 C9 C14 121.6(17) . . ?
C10 C9 C8 122(2) . . ?
C14 C9 C8 116(2) . . ?
C9 C10 C11 119.5(19) . . ?
C9 C10 H10 120.3 . . ?
C11 C10 H10 120.3 . . ?
C10 C11 C12 119.5(16) . . ?
C10 C11 H11 120.2 . . ?
C12 C11 H11 120.2 . . ?
C11 C12 C13 119.2(14) . . ?
C11 C12 H12 120.4 . . ?
C13 C12 H12 120.4 . . ?
C14 C13 C12 120.4(17) . . ?
C14 C13 H13 119.8 . . ?
C12 C13 H13 119.8 . . ?
C13 C14 C9 119.7(17) . . ?
C13 C14 H14 120.1 . . ?
C9 C14 H14 120.1 . . ?
C8 C9' C10' 117(6) . . ?
C8 C9' C14' 129(7) . . ?
C10' C9' C14' 114(5) . . ?
C11' C10' C9' 122(5) . . ?
C11' C10' H10' 118.8 . . ?
C9' C10' H10' 118.8 . . ?
C12' C11' C10' 119(4) . . ?
C12' C11' H11' 120.7 . . ?
C10' C11' H11' 120.7 . . ?
C13' C12' C11' 127(5) . . ?
C13' C12' H12' 116.4 . . ?
C11' C12' H12' 116.4 . . ?
C12' C13' C14' 112(5) . . ?
C12' C13' H13' 124.1 . . ?
C14' C13' H13' 124.1 . . ?
C9' C14' C13' 126(5) . . ?
C9' C14' H14' 117.0 . . ?
C13' C14' H14' 117.0 . . ?
C16 C15 C20 118.5(7) . . ?
C16 C15 C7 119.1(7) . . ?
C20 C15 C7 122.2(6) . . ?
C17 C16 C15 121.3(8) . . ?
C17 C16 H16 119.3 . . ?
C15 C16 H16 119.3 . . ?
C16 C17 C18 119.8(8) . . ?
C16 C17 H17 120.1 . . ?
C18 C17 H17 120.1 . . ?
O3 C18 C19 124.5(8) . . ?
O3 C18 C17 115.9(7) . . ?
C19 C18 C17 119.6(8) . . ?
C20 C19 C18 119.9(8) . . ?
C20 C19 H19 120.0 . . ?
C18 C19 H19 120.0 . . ?
C19 C20 C15 120.8(7) . . ?
C19 C20 H20 119.6 . . ?
C15 C20 H20 119.6 . . ?
O3 C21 H21A 109.5 . . ?
O3 C21 H21B 109.5 . . ?
H21A C21 H21B 109.5 . . ?
O3 C21 H21C 109.5 . . ?
H21A C21 H21C 109.5 . . ?
H21B C21 H21C 109.5 . . ?
C27 C22 C23 120.2(7) . . ?
C27 C22 N3 119.7(7) . . ?
C23 C22 N3 120.1(7) . . ?
C24 C23 C22 120.1(8) . . ?
C24 C23 H23 119.9 . . ?
C22 C23 H23 119.9 . . ?
C23 C24 C25 119.6(8) . . ?
C23 C24 H24 120.2 . . ?
C25 C24 H24 120.2 . . ?
O4 C25 C26 125.2(9) . . ?
O4 C25 C24 114.8(8) . . ?
C26 C25 C24 119.9(8) . . ?
C25 C26 C27 120.1(9) . . ?
C25 C26 H26 119.9 . . ?
C27 C26 H26 119.9 . . ?
C22 C27 C26 119.8(8) . . ?
C22 C27 H27 120.1 . . ?
C26 C27 H27 120.1 . . ?
O4 C28 H28A 109.5 . . ?
O4 C28 H28B 109.5 . . ?
H28A C28 H28B 109.5 . . ?
O4 C28 H28C 109.5 . . ?
H28A C28 H28C 109.5 . . ?
H28B C28 H28C 109.5 . . ?
C33 N5 C29 118.7(12) . . ?
C33 N5 Pt1 119.0(11) . . ?
C29 N5 Pt1 121.7(12) . . ?
N5 C29 C30 121.3(15) . . ?
N5 C29 H29 119.4 . . ?
C30 C29 H29 119.4 . . ?
C31 C30 C29 119.7(14) . . ?
C31 C30 H30 120.2 . . ?
C29 C30 H30 120.2 . . ?
C30 C31 C32 119.5(13) . . ?
C30 C31 H31 120.3 . . ?
C32 C31 H31 120.3 . . ?
C31 C32 C33 116.5(15) . . ?
C31 C32 H32 121.8 . . ?
C33 C32 H32 121.8 . . ?
N5 C33 C32 124.0(14) . . ?
N5 C33 H33 118.0 . . ?
C32 C33 H33 118.0 . . ?
C33' N5' C29' 118(2) . . ?
C33' N5' Pt1 118(2) . . ?
C29' N5' Pt1 124(2) . . ?
N5' C29' C30' 121(2) . . ?
N5' C29' H29' 119.3 . . ?
C30' C29' H29' 119.3 . . ?
C31' C30' C29' 120(2) . . ?
C31' C30' H30' 120.2 . . ?
C29' C30' H30' 120.2 . . ?
C30' C31' C32' 119.9(19) . . ?
C30' C31' H31' 120.0 . . ?
C32' C31' H31' 120.0 . . ?
C31' C32' C33' 115(2) . . ?
C31' C32' H32' 122.3 . . ?
C33' C32' H32' 122.3 . . ?
N5' C33' C32' 125(2) . . ?
N5' C33' H33' 117.5 . . ?
C32' C33' H33' 117.5 . . ?
N8 C34 C35 103.9(6) . . ?
N8 C34 Pt2 128.9(5) . . ?
C35 C34 Pt2 127.1(6) . . ?
N6 C35 C34 106.4(6) . . ?
N6 C35 C37 123.9(7) . . ?
C34 C35 C37 129.5(7) . . ?
N6 C36 H36A 109.5 . . ?
N6 C36 H36B 109.5 . . ?
H36A C36 H36B 109.5 . . ?
N6 C36 H36C 109.5 . . ?
H36A C36 H36C 109.5 . . ?
H36B C36 H36C 109.5 . . ?
N9 C37 C35 114.5(6) . . ?
N9 C37 H37A 108.6 . . ?
C35 C37 H37A 108.6 . . ?
N9 C37 H37B 108.6 . . ?
C35 C37 H37B 108.6 . . ?
H37A C37 H37B 107.6 . . ?
O5 C38 N9 130.7(8) . . ?
O5 C38 C39 136.7(8) . . ?
N9 C38 C39 92.6(6) . . ?
O6 C39 C38 110.0(6) . . ?
O6 C39 C40 116.1(6) . . ?
C38 C39 C40 85.8(6) . . ?
O6 C39 H39 113.9 . . ?
C38 C39 H39 113.9 . . ?
C40 C39 H39 113.9 . . ?
N9 C40 C48 117.5(6) . . ?
N9 C40 C39 85.3(5) . . ?
C48 C40 C39 117.7(6) . . ?
N9 C40 H40 111.3 . . ?
C48 C40 H40 111.3 . . ?
C39 C40 H40 111.3 . . ?
O6 C41 C42' 109(2) . . ?
O6 C41 C42 106(2) . . ?
O6 C41 H41A 110.6 . . ?
C42 C41 H41A 110.6 . . ?
O6 C41 H41B 110.6 . . ?
C42 C41 H41B 110.6 . . ?
H41A C41 H41B 108.7 . . ?
C43 C42 C47 120.9(13) . . ?
C43 C42 C41 120.6(14) . . ?
C47 C42 C41 118.4(13) . . ?
C42 C43 C44 118.4(16) . . ?
C42 C43 H43 120.8 . . ?
C44 C43 H43 120.8 . . ?
C45 C44 C43 120.7(16) . . ?
C45 C44 H44 119.6 . . ?
C43 C44 H44 119.6 . . ?
C44 C45 C46 120.8(15) . . ?
C44 C45 H45 119.6 . . ?
C46 C45 H45 119.6 . . ?
C47 C46 C45 119.3(17) . . ?
C47 C46 H46 120.3 . . ?
C45 C46 H46 120.3 . . ?
C46 C47 C42 119.7(16) . . ?
C46 C47 H47 120.1 . . ?
C42 C47 H47 120.1 . . ?
C43' C42' C47' 122.2(14) . . ?
C43' C42' C41 116.5(16) . . ?
C47' C42' C41 121.2(15) . . ?
C42' C43' C44' 117.0(18) . . ?
C42' C43' H43' 121.5 . . ?
C44' C43' H43' 121.5 . . ?
C45' C44' C43' 120.9(18) . . ?
C45' C44' H44' 119.5 . . ?
C43' C44' H44' 119.5 . . ?
C44' C45' C46' 122.0(16) . . ?
C44' C45' H45' 119.0 . . ?
C46' C45' H45' 119.0 . . ?
C47' C46' C45' 117.7(18) . . ?
C47' C46' H46' 121.1 . . ?
C45' C46' H46' 121.1 . . ?
C46' C47' C42' 120.0(18) . . ?
C46' C47' H47' 120.0 . . ?
C42' C47' H47' 120.0 . . ?
C53 C48 C49 118.2(7) . . ?
C53 C48 C40 122.5(7) . . ?
C49 C48 C40 119.3(7) . . ?
C50 C49 C48 120.7(7) . . ?
C50 C49 H49 119.6 . . ?
C48 C49 H49 119.6 . . ?
C51 C50 C49 120.2(7) . . ?
C51 C50 H50 119.9 . . ?
C49 C50 H50 119.9 . . ?
O7 C51 C50 115.1(7) . . ?
O7 C51 C52 124.8(8) . . ?
C50 C51 C52 120.2(7) . . ?
C53 C52 C51 119.1(7) . . ?
C53 C52 H52 120.4 . . ?
C51 C52 H52 120.4 . . ?
C52 C53 C48 121.5(7) . . ?
C52 C53 H53 119.2 . . ?
C48 C53 H53 119.2 . . ?
O7 C54 H54A 109.5 . . ?
O7 C54 H54B 109.5 . . ?
H54A C54 H54B 109.5 . . ?
O7 C54 H54C 109.5 . . ?
H54A C54 H54C 109.5 . . ?
H54B C54 H54C 109.5 . . ?
C60 C55 C56 121.5(8) . . ?
C60 C55 N8 121.0(8) . . ?
C56 C55 N8 117.5(7) . . ?
C57 C56 C55 118.9(9) . . ?
C57 C56 H56 120.6 . . ?
C55 C56 H56 120.6 . . ?
C56 C57 C58 120.0(9) . . ?
C56 C57 H57 120.0 . . ?
C58 C57 H57 120.0 . . ?
O8 C58 C59 124.4(10) . . ?
O8 C58 C57 115.2(10) . . ?
C59 C58 C57 120.5(9) . . ?
C58 C59 C60 118.9(9) . . ?
C58 C59 H59 120.6 . . ?
C60 C59 H59 120.6 . . ?
C55 C60 C59 120.3(9) . . ?
C55 C60 H60 119.9 . . ?
C59 C60 H60 119.9 . . ?
O8 C61 H61A 109.5 . . ?
O8 C61 H61B 109.5 . . ?
H61A C61 H61B 109.5 . . ?
O8 C61 H61C 109.5 . . ?
H61A C61 H61C 109.5 . . ?
H61B C61 H61C 109.5 . . ?
N10 C62 C63 121.4(8) . . ?
N10 C62 H62 119.3 . . ?
C63 C62 H62 119.3 . . ?
C64 C63 C62 120.0(8) . . ?
C64 C63 H63 120.0 . . ?
C62 C63 H63 120.0 . . ?
C63 C64 C65 118.6(8) . . ?
C63 C64 H64 120.7 . . ?
C65 C64 H64 120.7 . . ?
C64 C65 C66 118.6(9) . . ?
C64 C65 H65 120.7 . . ?
C66 C65 H65 120.7 . . ?
N10 C66 C65 122.6(9) . . ?
N10 C66 H66 118.7 . . ?
C65 C66 H66 118.7 . . ?
N13 C67 C68 102.8(6) . . ?
N13 C67 Pt3 128.7(5) . . ?
C68 C67 Pt3 128.5(6) . . ?
N11 C68 C67 107.0(6) . . ?
N11 C68 C70 123.0(6) . . ?
C67 C68 C70 129.9(7) . . ?
N11 C69 H69A 109.5 . . ?
N11 C69 H69B 109.5 . . ?
H69A C69 H69B 109.5 . . ?
N11 C69 H69C 109.5 . . ?
H69A C69 H69C 109.5 . . ?
H69B C69 H69C 109.5 . . ?
N14 C70 C68 113.2(6) . . ?
N14 C70 H70A 108.9 . . ?
C68 C70 H70A 108.9 . . ?
N14 C70 H70B 108.9 . . ?
C68 C70 H70B 108.9 . . ?
H70A C70 H70B 107.7 . . ?
O9 C71 N14 132.3(7) . . ?
O9 C71 C72 136.1(7) . . ?
N14 C71 C72 91.6(6) . . ?
O10 C72 C71 111.0(6) . . ?
O10 C72 C73 117.6(6) . . ?
C71 C72 C73 86.0(6) . . ?
O10 C72 H72 113.1 . . ?
C71 C72 H72 113.1 . . ?
C73 C72 H72 113.1 . . ?
N14 C73 C81 115.4(6) . . ?
N14 C73 C72 85.8(5) . . ?
C81 C73 C72 117.0(6) . . ?
N14 C73 H73 112.0 . . ?
C81 C73 H73 112.0 . . ?
C72 C73 H73 112.0 . . ?
O10 C74 C75 107.0(7) . . ?
O10 C74 H74A 110.3 . . ?
C75 C74 H74A 110.3 . . ?
O10 C74 H74B 110.3 . . ?
C75 C74 H74B 110.3 . . ?
H74A C74 H74B 108.6 . . ?
C76 C75 C80 120.0(9) . . ?
C76 C75 C74 119.7(9) . . ?
C80 C75 C74 120.2(9) . . ?
C75 C76 C77 120.4(11) . . ?
C75 C76 H76 119.8 . . ?
C77 C76 H76 119.8 . . ?
C78 C77 C76 119.9(12) . . ?
C78 C77 H77 120.0 . . ?
C76 C77 H77 120.0 . . ?
C77 C78 C79 119.7(10) . . ?
C77 C78 H78 120.1 . . ?
C79 C78 H78 120.1 . . ?
C80 C79 C78 120.5(11) . . ?
C80 C79 H79 119.8 . . ?
C78 C79 H79 119.8 . . ?
C75 C80 C79 119.5(11) . . ?
C75 C80 H80 120.3 . . ?
C79 C80 H80 120.3 . . ?
C82 C81 C86 118.4(7) . . ?
C82 C81 C73 121.9(7) . . ?
C86 C81 C73 119.6(7) . . ?
C81 C82 C83 121.3(7) . . ?
C81 C82 H82 119.4 . . ?
C83 C82 H82 119.4 . . ?
C82 C83 C84 119.5(7) . . ?
C82 C83 H83 120.3 . . ?
C84 C83 H83 120.3 . . ?
O11 C84 C85 116.1(7) . . ?
O11 C84 C83 124.1(7) . . ?
C85 C84 C83 119.7(8) . . ?
C86 C85 C84 119.8(7) . . ?
C86 C85 H85 120.1 . . ?
C84 C85 H85 120.1 . . ?
C85 C86 C81 121.3(7) . . ?
C85 C86 H86 119.4 . . ?
C81 C86 H86 119.4 . . ?
O11 C87 H87A 109.5 . . ?
O11 C87 H87B 109.5 . . ?
H87A C87 H87B 109.5 . . ?
O11 C87 H87C 109.5 . . ?
H87A C87 H87C 109.5 . . ?
H87B C87 H87C 109.5 . . ?
C93 C88 C89 120.5(7) . . ?
C93 C88 N13 119.3(7) . . ?
C89 C88 N13 120.1(7) . . ?
C88 C89 C90 120.8(8) . . ?
C88 C89 H89 119.6 . . ?
C90 C89 H89 119.6 . . ?
C89 C90 C91 119.1(8) . . ?
C89 C90 H90 120.5 . . ?
C91 C90 H90 120.5 . . ?
O12 C91 C92 125.0(8) . . ?
O12 C91 C90 115.3(8) . . ?
C92 C91 C90 119.7(8) . . ?
C91 C92 C93 120.9(8) . . ?
C91 C92 H92 119.5 . . ?
C93 C92 H92 119.5 . . ?
C88 C93 C92 118.9(8) . . ?
C88 C93 H93 120.6 . . ?
C92 C93 H93 120.6 . . ?
O12 C94 H94A 109.5 . . ?
O12 C94 H94B 109.5 . . ?
H94A C94 H94B 109.5 . . ?
O12 C94 H94C 109.5 . . ?
H94A C94 H94C 109.5 . . ?
H94B C94 H94C 109.5 . . ?
C99' N15 C95' 116.2(18) . . ?
C95 N15 C99 115(2) . . ?
C99' N15 Pt3 125.8(17) . . ?
C95 N15 Pt3 132(2) . . ?
C95' N15 Pt3 117.9(14) . . ?
C99 N15 Pt3 112.5(17) . . ?
N15 C95 C96 125(3) . . ?
N15 C95 H95 117.5 . . ?
C96 C95 H95 117.5 . . ?
C97 C96 C95 118(3) . . ?
C97 C96 H96 121.2 . . ?
C95 C96 H96 121.2 . . ?
C98 C97 C96 121(3) . . ?
C98 C97 H97 119.3 . . ?
C96 C97 H97 119.3 . . ?
C97 C98 C99 119(3) . . ?
C97 C98 H98 120.3 . . ?
C99 C98 H98 120.3 . . ?
C98 C99 N15 120(3) . . ?
C98 C99 H99 120.0 . . ?
N15 C99 H99 120.0 . . ?
C96' C95' N15 119(2) . . ?
C96' C95' H95' 120.7 . . ?
N15 C95' H95' 120.7 . . ?
C95' C96' C97' 122(2) . . ?
C95' C96' H96' 119.1 . . ?
C97' C96' H96' 119.1 . . ?
C98' C97' C96' 118(2) . . ?
C98' C97' H97' 120.9 . . ?
C96' C97' H97' 120.9 . . ?
C97' C98' C99' 118(2) . . ?
C97' C98' H98' 121.2 . . ?
C99' C98' H98' 121.2 . . ?
N15 C99' C98' 127(2) . . ?
N15 C99' H99' 116.4 . . ?
C98' C99' H99' 116.4 . . ?

loop_
_geom_bond_atom_site_label_1
_geom_bond_atom_site_label_2
_geom_bond_distance
_geom_bond_site_symmetry_2
_geom_bond_publ_flag
Pt1 C1 1.974(7) . ?
Pt1 N5' 2.00(3) . ?
Pt1 N5 2.133(15) . ?
Pt1 I2 2.5961(7) . ?
Pt1 I1 2.5994(6) . ?
Pt2 C34 1.974(7) . ?
Pt2 N10 2.102(6) . ?
Pt2 I3 2.5892(6) . ?
Pt2 I4 2.5969(6) . ?
Pt3 C67 1.965(8) . ?
Pt3 N15 2.076(7) . ?
Pt3 I6 2.5975(6) . ?
Pt3 I5 2.6014(6) . ?
N1 N2 1.318(9) . ?
N1 C2 1.362(10) . ?
N1 C3 1.471(10) . ?
N2 N3 1.343(9) . ?
N3 C1 1.353(9) . ?
N3 C22 1.437(9) . ?
N4 C5 1.353(10) . ?
N4 C4 1.445(10) . ?
N4 C7 1.483(9) . ?
N6 N7 1.324(9) . ?
N6 C35 1.359(9) . ?
N6 C36 1.472(10) . ?
N7 N8 1.346(9) . ?
N8 C34 1.355(9) . ?
N8 C55 1.429(10) . ?
N9 C38 1.340(10) . ?
N9 C37 1.453(10) . ?
N9 C40 1.489(9) . ?
N10 C62 1.328(11) . ?
N10 C66 1.341(11) . ?
N11 N12 1.326(8) . ?
N11 C68 1.359(9) . ?
N11 C69 1.461(10) . ?
N12 N13 1.339(9) . ?
N13 C67 1.359(9) . ?
N13 C88 1.440(9) . ?
N14 C71 1.360(9) . ?
N14 C70 1.454(10) . ?
N14 C73 1.476(9) . ?
O1 C5 1.217(9) . ?
O2 C6 1.409(9) . ?
O2 C8 1.434(9) . ?
O3 C18 1.363(10) . ?
O3 C21 1.426(11) . ?
O4 C25 1.363(10) . ?
O4 C28 1.432(11) . ?
O5 C38 1.214(9) . ?
O6 C39 1.403(9) . ?
O6 C41 1.434(9) . ?
O7 C51 1.369(9) . ?
O7 C54 1.419(11) . ?
O8 C58 1.362(11) . ?
O8 C61 1.416(15) . ?
O9 C71 1.210(9) . ?
O10 C72 1.404(9) . ?
O10 C74 1.445(9) . ?
O11 C84 1.363(10) . ?
O11 C87 1.426(10) . ?
O12 C91 1.364(9) . ?
O12 C94 1.417(11) . ?
C1 C2 1.375(10) . ?
C2 C4 1.497(10) . ?
C3 H3A 0.9800 . ?
C3 H3B 0.9800 . ?
C3 H3C 0.9800 . ?
C4 H4A 0.9900 . ?
C4 H4B 0.9900 . ?
C5 C6 1.534(10) . ?
C6 C7 1.577(10) . ?
C6 H6 1.0000 . ?
C7 C15 1.496(10) . ?
C7 H7 1.0000 . ?
C8 C9' 1.35(7) . ?
C8 C9 1.57(2) . ?
C8 H8A 0.9900 . ?
C8 H8B 0.9900 . ?
C9 C10 1.36(4) . ?
C9 C14 1.40(4) . ?
C10 C11 1.40(2) . ?
C10 H10 0.9500 . ?
C11 C12 1.40(2) . ?
C11 H11 0.9500 . ?
C12 C13 1.41(2) . ?
C12 H12 0.9500 . ?
C13 C14 1.35(2) . ?
C13 H13 0.9500 . ?
C14 H14 0.9500 . ?
C9' C10' 1.42(10) . ?
C9' C14' 1.43(9) . ?
C10' C11' 1.39(6) . ?
C10' H10' 0.9500 . ?
C11' C12' 1.39(6) . ?
C11' H11' 0.9500 . ?
C12' C13' 1.35(6) . ?
C12' H12' 0.9500 . ?
C13' C14' 1.46(7) . ?
C13' H13' 0.9500 . ?
C14' H14' 0.9500 . ?
C15 C16 1.389(10) . ?
C15 C20 1.394(10) . ?
C16 C17 1.381(12) . ?
C16 H16 0.9500 . ?
C17 C18 1.394(12) . ?
C17 H17 0.9500 . ?
C18 C19 1.391(11) . ?
C19 C20 1.389(11) . ?
C19 H19 0.9500 . ?
C20 H20 0.9500 . ?
C21 H21A 0.9800 . ?
C21 H21B 0.9800 . ?
C21 H21C 0.9800 . ?
C22 C27 1.370(12) . ?
C22 C23 1.386(11) . ?
C23 C24 1.384(12) . ?
C23 H23 0.9500 . ?
C24 C25 1.390(13) . ?
C24 H24 0.9500 . ?
C25 C26 1.376(12) . ?
C26 C27 1.395(12) . ?
C26 H26 0.9500 . ?
C27 H27 0.9500 . ?
C28 H28A 0.9800 . ?
C28 H28B 0.9800 . ?
C28 H28C 0.9800 . ?
N5 C33 1.311(16) . ?
N5 C29 1.343(14) . ?
C29 C30 1.388(19) . ?
C29 H29 0.9500 . ?
C30 C31 1.37(2) . ?
C30 H30 0.9500 . ?
C31 C32 1.39(2) . ?
C31 H31 0.9500 . ?
C32 C33 1.405(16) . ?
C32 H32 0.9500 . ?
C33 H33 0.9500 . ?
N5' C33' 1.31(2) . ?
N5' C29' 1.344(18) . ?
C29' C30' 1.39(2) . ?
C29' H29' 0.9500 . ?
C30' C31' 1.37(3) . ?
C30' H30' 0.9500 . ?
C31' C32' 1.40(3) . ?
C31' H31' 0.9500 . ?
C32' C33' 1.408(19) . ?
C32' H32' 0.9500 . ?
C33' H33' 0.9500 . ?
C34 C35 1.381(10) . ?
C35 C37 1.500(10) . ?
C36 H36A 0.9800 . ?
C36 H36B 0.9800 . ?
C36 H36C 0.9800 . ?
C37 H37A 0.9900 . ?
C37 H37B 0.9900 . ?
C38 C39 1.524(11) . ?
C39 C40 1.572(10) . ?
C39 H39 1.0000 . ?
C40 C48 1.500(10) . ?
C40 H40 1.0000 . ?
C41 C42' 1.508(15) . ?
C41 C42 1.508(14) . ?
C41 H41A 0.9900 . ?
C41 H41B 0.9900 . ?
C42 C43 1.392(17) . ?
C42 C47 1.405(18) . ?
C43 C44 1.411(19) . ?
C43 H43 0.9500 . ?
C44 C45 1.36(2) . ?
C44 H44 0.9500 . ?
C45 C46 1.42(2) . ?
C45 H45 0.9500 . ?
C46 C47 1.376(18) . ?
C46 H46 0.9500 . ?
C47 H47 0.9500 . ?
C42' C43' 1.394(18) . ?
C42' C47' 1.401(19) . ?
C43' C44' 1.40(2) . ?
C43' H43' 0.9500 . ?
C44' C45' 1.36(3) . ?
C44' H44' 0.9500 . ?
C45' C46' 1.42(3) . ?
C45' H45' 0.9500 . ?
C46' C47' 1.377(19) . ?
C46' H46' 0.9500 . ?
C47' H47' 0.9500 . ?
C48 C53 1.392(10) . ?
C48 C49 1.394(10) . ?
C49 C50 1.389(11) . ?
C49 H49 0.9500 . ?
C50 C51 1.381(12) . ?
C50 H50 0.9500 . ?
C51 C52 1.392(11) . ?
C52 C53 1.391(11) . ?
C52 H52 0.9500 . ?
C53 H53 0.9500 . ?
C54 H54A 0.9800 . ?
C54 H54B 0.9800 . ?
C54 H54C 0.9800 . ?
C55 C60 1.355(12) . ?
C55 C56 1.386(13) . ?
C56 C57 1.378(13) . ?
C56 H56 0.9500 . ?
C57 C58 1.392(15) . ?
C57 H57 0.9500 . ?
C58 C59 1.381(14) . ?
C59 C60 1.393(13) . ?
C59 H59 0.9500 . ?
C60 H60 0.9500 . ?
C61 H61A 0.9800 . ?
C61 H61B 0.9800 . ?
C61 H61C 0.9800 . ?
C62 C63 1.392(12) . ?
C62 H62 0.9500 . ?
C63 C64 1.370(13) . ?
C63 H63 0.9500 . ?
C64 C65 1.377(13) . ?
C64 H64 0.9500 . ?
C65 C66 1.387(12) . ?
C65 H65 0.9500 . ?
C66 H66 0.9500 . ?
C67 C68 1.387(10) . ?
C68 C70 1.491(10) . ?
C69 H69A 0.9800 . ?
C69 H69B 0.9800 . ?
C69 H69C 0.9800 . ?
C70 H70A 0.9900 . ?
C70 H70B 0.9900 . ?
C71 C72 1.533(11) . ?
C72 C73 1.572(11) . ?
C72 H72 1.0000 . ?
C73 C81 1.504(10) . ?
C73 H73 1.0000 . ?
C74 C75 1.500(12) . ?
C74 H74A 0.9900 . ?
C74 H74B 0.9900 . ?
C75 C76 1.372(14) . ?
C75 C80 1.381(13) . ?
C76 C77 1.411(15) . ?
C76 H76 0.9500 . ?
C77 C78 1.357(19) . ?
C77 H77 0.9500 . ?
C78 C79 1.396(19) . ?
C78 H78 0.9500 . ?
C79 C80 1.395(16) . ?
C79 H79 0.9500 . ?
C80 H80 0.9500 . ?
C81 C82 1.385(10) . ?
C81 C86 1.395(10) . ?
C82 C83 1.395(11) . ?
C82 H82 0.9500 . ?
C83 C84 1.395(11) . ?
C83 H83 0.9500 . ?
C84 C85 1.394(11) . ?
C85 C86 1.383(12) . ?
C85 H85 0.9500 . ?
C86 H86 0.9500 . ?
C87 H87A 0.9800 . ?
C87 H87B 0.9800 . ?
C87 H87C 0.9800 . ?
C88 C93 1.373(12) . ?
C88 C89 1.377(11) . ?
C89 C90 1.383(12) . ?
C89 H89 0.9500 . ?
C90 C91 1.391(12) . ?
C90 H90 0.9500 . ?
C91 C92 1.378(12) . ?
C92 C93 1.393(12) . ?
C92 H92 0.9500 . ?
C93 H93 0.9500 . ?
C94 H94A 0.9800 . ?
C94 H94B 0.9800 . ?
C94 H94C 0.9800 . ?
N15 C99' 1.26(3) . ?
N15 C95 1.27(4) . ?
N15 C95' 1.44(3) . ?
N15 C99 1.45(5) . ?
C95 C96 1.41(5) . ?
C95 H95 0.9500 . ?
C96 C97 1.34(5) . ?
C96 H96 0.9500 . ?
C97 C98 1.34(4) . ?
C97 H97 0.9500 . ?
C98 C99 1.38(5) . ?
C98 H98 0.9500 . ?
C99 H99 0.9500 . ?
C95' C96' 1.36(3) . ?
C95' H95' 0.9500 . ?
C96' C97' 1.39(3) . ?
C96' H96' 0.9500 . ?
C97' C98' 1.35(3) . ?
C97' H97' 0.9500 . ?
C98' C99' 1.39(3) . ?
C98' H98' 0.9500 . ?
C99' H99' 0.9500 . ?
